data_7047444
loop_
_publ_author_name
'Guan, Guo-Xiu'
'Guo, Wei-Xiao'
'Liu, Xu'
'Yue, Qi'
'Gao, En-Qing'

_publ_section_title
;
 Homochiral coordination polymers constructed from V-shaped
 oxybisbenzoyl-based amino acid derivatives: structures, magnetic and
 photoluminescence properties.
;
_journal_issue 39
_journal_name_full 'Dalton transactions (Cambridge, England : 2003)'
_journal_page_first 13990
_journal_page_last 14000
_journal_paper_doi 10.1039/c8dt03093f
_journal_volume 47
_journal_year 2018
_chemical_absolute_configuration syn
_chemical_formula_sum 'C64 H62 Cu2 N8 O15'
_chemical_formula_weight 1310.32
_space_group_crystal_system monoclinic
_space_group_IT_number 4
_space_group_name_Hall 'P 2yb'
_space_group_name_H-M_alt 'P 1 21 1'
_symmetry_space_group_name_Hall 'P 2yb'
_symmetry_space_group_name_H-M 'P 1 21 1'
_atom_sites_solution_hydrogens mixed
_audit_creation_method SHELXL-2014
_audit_update_record
;
2018-09-04 deposited with the CCDC.
2018-09-05 downloaded from the CCDC.
;
_cell_angle_alpha 90
_cell_angle_beta 96.817(3)
_cell_angle_gamma 90
_cell_formula_units_Z 2
_cell_length_a 16.1213(6)
_cell_length_b 8.9632(3)
_cell_length_c 25.9147(7)
_cell_measurement_reflns_used 13241
_cell_measurement_temperature 293(2)
_cell_measurement_theta_max 72.2970
_cell_measurement_theta_min 5.1700
_cell_volume 3718.2(2)
_computing_cell_refinement 'CrysAlisPro 1.171.39.32a (Rigaku OD, 2017)'
_computing_data_collection 'CrysAlisPro 1.171.39.32a (Rigaku OD, 2017)'
_computing_data_reduction 'CrysAlisPro 1.171.39.32a (Rigaku OD, 2017)'
_computing_molecular_graphics 'Olex2 (Dolomanov et al., 2009)'
_computing_publication_material 'Olex2 (Dolomanov et al., 2009)'
_computing_structure_refinement 'SHELXL-2014 (Sheldrick, 2014)'
_computing_structure_solution 'SHELXL-2014 (Sheldrick, 2014)'
_diffrn_ambient_temperature 293(2)
_diffrn_measured_fraction_theta_full 0.999
_diffrn_measured_fraction_theta_max 0.971
_diffrn_measurement_device_type 'XtaLAB AFC12 (RINC): Kappa dual home/near'
_diffrn_measurement_method '?\/O scans'
_diffrn_radiation_type CuK\a
_diffrn_radiation_wavelength 1.54184
_diffrn_reflns_av_R_equivalents 0.0798
_diffrn_reflns_av_unetI/netI 0.0600
_diffrn_reflns_Laue_measured_fraction_full 0.999
_diffrn_reflns_Laue_measured_fraction_max 0.971
_diffrn_reflns_limit_h_max 19
_diffrn_reflns_limit_h_min -19
_diffrn_reflns_limit_k_max 10
_diffrn_reflns_limit_k_min -7
_diffrn_reflns_limit_l_max 31
_diffrn_reflns_limit_l_min -32
_diffrn_reflns_number 42347
_diffrn_reflns_point_group_measured_fraction_full 0.772
_diffrn_reflns_point_group_measured_fraction_max 0.738
_diffrn_reflns_theta_full 67.684
_diffrn_reflns_theta_max 75.065
_diffrn_reflns_theta_min 4.145
_exptl_absorpt_coefficient_mu 1.220
_exptl_absorpt_correction_T_max 1.00000
_exptl_absorpt_correction_T_min 0.59609
_exptl_absorpt_correction_type multi-scan
_exptl_crystal_colour blue
_exptl_crystal_density_diffrn 1.170
_exptl_crystal_description plate-like
_exptl_crystal_F_000 1360
_exptl_crystal_size_max 0.42
_exptl_crystal_size_mid 0.33
_exptl_crystal_size_min 0.17
_platon_squeeze_details
;
TITL exp_51_a.res in P2(1)
CELL   16.1213    8.9632   25.9147     90.00     96.82     90.00
SPGR P21
# Solvent Accessible Volume =      1013
# Electrons Found in S.A.V. =       243
# Note: Atoms in Void are Labelled as Cxxx and Qxxx for all Others
C101 0.846 0.287 0.948 !       8.50 eA-3
Q102 0.673 0.558 0.512 !       6.62 eA-3
C103 0.200 0.837 0.880 !       5.25 eA-3
C104 0.950 0.563 0.185 !       4.51 eA-3
C105 0.787 0.475 0.414 !       4.02 eA-3
C106 0.014 0.465 0.184 !       2.80 eA-3
C107 0.433 0.819 0.797 !       2.80 eA-3
C108 0.771 0.462 0.312 !       2.77 eA-3
C109 0.929 0.630 0.131 !       2.73 eA-3
C110 0.748 0.304 0.215 !       2.72 eA-3
C111 0.359 0.819 0.833 !       2.71 eA-3
C112 0.591 0.465 0.300 !       2.36 eA-3
C113 0.080 0.035 0.745 !       2.19 eA-3
C114 0.891 0.601 0.252 !       2.10 eA-3
C115 0.361 0.935 0.731 !       1.83 eA-3
C116 0.048 0.933 0.749 !       1.82 eA-3
C117 0.881 0.675 0.255 !       1.64 eA-3
C118 0.443 0.098 0.652 !       1.39 eA-3
C119 0.883 0.379 0.277 !       1.28 eA-3
Q120 0.345 0.024 0.594 !       1.10 eA-3
C121 0.309 0.935 0.656 !       0.94 eA-3
C122 0.721 0.383 0.183 !       0.93 eA-3
C123 0.300 0.832 0.844 !       0.92 eA-3
C124 0.298 0.900 0.669 !       0.90 eA-3
Q125 0.456 0.932 0.791 !       0.83 eA-3
Q126 0.300 0.069 0.561 !       0.82 eA-3
Q127 0.879 0.600 0.100 !       0.82 eA-3
Q128 0.751 0.971 0.448 !       0.81 eA-3
C129 0.911 0.943 0.796 !       0.81 eA-3
C130 0.375 0.063 0.631 !       0.78 eA-3
C131 0.282 0.967 0.724 !       0.78 eA-3
Q132 0.787 0.344 0.943 !       0.74 eA-3
Q133 0.185 0.928 0.075 !       0.74 eA-3
C134 0.862 0.503 0.336 !       0.71 eA-3
Q135 0.440 0.097 0.164 !       0.68 eA-3
Q136 0.058 0.590 0.170 !       0.66 eA-3
Q137 0.595 0.625 0.372 !       0.65 eA-3
Q138 0.377 0.902 0.021 !       0.64 eA-3
C139 0.720 0.409 0.227 !       0.64 eA-3
C140 0.471 0.191 0.673 !       0.63 eA-3
Q141 0.265 0.217 0.006 !       0.63 eA-3
Q142 0.210 0.460 0.725 !       0.63 eA-3
Q143 0.830 0.679 0.131 !       0.62 eA-3
Q144 0.485 0.628 0.300 !       0.62 eA-3
Q145 0.856 0.778 0.270 !       0.61 eA-3
Q146 0.890 0.403 0.320 !       0.61 eA-3
Q147 0.014 0.403 0.036 !       0.61 eA-3
Q148 0.011 0.256 0.491 !       0.61 eA-3
Q149 0.094 0.253 0.342 !       0.60 eA-3
Q150 0.050 0.258 0.725 !       0.60 eA-3
Q151 0.386 0.034 0.372 !       0.60 eA-3
Q152 0.990 0.719 0.483 !       0.60 eA-3
C153 0.911 0.439 0.146 !       0.59 eA-3
C154 0.658 0.370 0.212 !       0.59 eA-3
Q155 0.166 0.501 0.622 !       0.59 eA-3
Q156 0.348 0.498 0.328 !       0.59 eA-3
Q157 0.310 0.927 0.841 !       0.59 eA-3
Q158 0.824 1.001 0.422 !       0.58 eA-3
Q159 0.260 0.714 0.886 !       0.58 eA-3
Q160 0.470 0.034 0.273 !       0.58 eA-3
Q161 0.744 0.972 0.773 !       0.58 eA-3
Q162 0.844 0.186 0.147 !       0.58 eA-3
Q163 0.720 0.620 0.022 !       0.57 eA-3
Q164 0.231 0.784 0.699 !       0.57 eA-3
C165 0.142 0.913 0.760 !       0.57 eA-3
Q166 0.625 0.222 0.129 !       0.57 eA-3
Q167 0.715 0.723 0.112 !       0.57 eA-3
C168 0.425 0.186 0.697 !       0.57 eA-3
Q169 0.859 0.129 0.257 !       0.56 eA-3
Q170 0.733 0.151 0.187 !       0.55 eA-3
Q171 0.392 0.247 0.666 !       0.54 eA-3
Q172 0.096 0.931 0.643 !       0.54 eA-3
C173 0.451 0.278 0.667 !       0.53 eA-3
Q174 0.750 0.984 0.502 !       0.53 eA-3
Q175 0.302 0.653 0.848 !       0.53 eA-3
Q176 0.173 0.724 0.135 !       0.53 eA-3
Q177 0.012 0.937 0.059 !       0.53 eA-3
Q178 0.046 0.967 0.976 !       0.52 eA-3
Q179 0.063 0.560 0.075 !       0.52 eA-3
Q180 0.217 0.940 0.982 !       0.52 eA-3
Q181 0.829 0.740 0.279 !       0.52 eA-3
Q182 0.124 0.437 0.106 !       0.52 eA-3
C183 0.673 0.319 0.247 !       0.51 eA-3
C184 0.660 0.239 0.207 !       0.51 eA-3
Q185 0.266 0.494 0.396 !       0.50 eA-3
Q186 0.349 0.595 0.744 !       0.50 eA-3
C187 0.157 0.595 0.134 !       0.50 eA-3
Q188 0.388 0.681 0.744 !       0.50 eA-3
;
_refine_diff_density_max 0.581
_refine_diff_density_min -0.477
_refine_diff_density_rms 0.059
_refine_ls_abs_structure_details
;
 Flack x determined using 2334 quotients [(I+)-(I-)]/[(I+)+(I-)]
 (Parsons, Flack and Wagner, Acta Cryst. B69 (2013) 249-259).
;
_refine_ls_abs_structure_Flack -0.04(3)
_refine_ls_extinction_method none
_refine_ls_goodness_of_fit_ref 1.020
_refine_ls_hydrogen_treatment mixed
_refine_ls_matrix_type full
_refine_ls_number_parameters 808
_refine_ls_number_reflns 11320
_refine_ls_number_restraints 49
_refine_ls_restrained_S_all 1.031
_refine_ls_R_factor_all 0.0725
_refine_ls_R_factor_gt 0.0589
_refine_ls_shift/su_max 0.059
_refine_ls_shift/su_mean 0.003
_refine_ls_structure_factor_coef Fsqd
_refine_ls_weighting_details 'w=1/[\s^2^(Fo^2^)+(0.1097P)^2^] where P=(Fo^2^+2Fc^2^)/3'
_refine_ls_weighting_scheme calc
_refine_ls_wR_factor_gt 0.1623
_refine_ls_wR_factor_ref 0.1718
_reflns_Friedel_coverage 0.425
_reflns_Friedel_fraction_full 0.511
_reflns_Friedel_fraction_max 0.472
_reflns_number_gt 8859
_reflns_number_total 11320
_reflns_threshold_expression 'I > 2\s(I)'
_cod_data_source_file c8dt03093f2.cif
_cod_data_source_block 1_sq
_cod_depositor_comments 'Adding full bibliography for 7047444--7047448.cif.'
_cod_database_code 7047444
_shelx_space_group_comment
;
The symmetry employed for this shelxl refinement is uniquely defined
by the following loop, which should always be used as a source of
symmetry information in preference to the above space-group names.
They are only intended as comments.
;
_shelxl_version_number 2014-3
_platon_squeeze_void_probe_radius 1.20

loop_
_space_group_symop_operation_xyz
'x, y, z'
'-x, y+1/2, -z'

loop_
_atom_site_label
_atom_site_type_symbol
_atom_site_fract_x
_atom_site_fract_y
_atom_site_fract_z
_atom_site_U_iso_or_equiv
_atom_site_adp_type
_atom_site_occupancy
_atom_site_site_symmetry_order
_atom_site_calc_flag
_atom_site_refinement_flags_posn
_atom_site_refinement_flags_adp
Cu1 Cu 0.25678(6) 0.50100(11) 0.47595(3) 0.0535(3) Uani 1 1 d . .
Cu2 Cu 0.26828(5) 0.22149(10) 0.98017(3) 0.0431(2) Uani 1 1 d . .
C1 C 0.3771(4) 0.7023(11) 0.4890(3) 0.0684(19) Uani 1 1 d . .
C2 C 0.4631(5) 0.7756(11) 0.4969(4) 0.088(3) Uani 1 1 d . .
H2A H 0.4557 0.8814 0.5048 0.105 Uiso 1 1 calc R U
C3 C 0.5064(6) 0.7653(12) 0.4495(4) 0.095(3) Uani 1 1 d . .
H3A H 0.4724 0.8109 0.4208 0.142 Uiso 1 1 calc R U
H3B H 0.5591 0.8160 0.4554 0.142 Uiso 1 1 calc R U
H3C H 0.5155 0.6623 0.4417 0.142 Uiso 1 1 calc R U
C4 C 0.4898(5) 0.7168(12) 0.5878(4) 0.084(2) Uani 1 1 d . .
C5 C 0.5388(5) 0.6323(10) 0.6334(3) 0.072(2) Uani 1 1 d . .
C6 C 0.5034(6) 0.6220(12) 0.6788(4) 0.092(3) Uani 1 1 d . .
H6A H 0.4511 0.6635 0.6813 0.110 Uiso 1 1 calc R U
C7 C 0.5462(6) 0.5495(13) 0.7207(3) 0.096(3) Uani 1 1 d . .
H7A H 0.5241 0.5471 0.7523 0.115 Uiso 1 1 calc R U
C8 C 0.6204(4) 0.4814(11) 0.7163(3) 0.074(2) Uani 1 1 d . .
C9 C 0.6550(5) 0.4919(13) 0.6716(3) 0.085(3) Uani 1 1 d . .
H9A H 0.7057 0.4457 0.6680 0.102 Uiso 1 1 calc R U
C10 C 0.6136(5) 0.5726(12) 0.6314(3) 0.087(3) Uani 1 1 d . .
H10A H 0.6392 0.5860 0.6015 0.104 Uiso 1 1 calc R U
C11 C 0.6294(4) 0.3368(10) 0.7936(3) 0.068(2) Uani 1 1 d . .
C12 C 0.5632(4) 0.2433(12) 0.7806(3) 0.080(2) Uani 1 1 d . .
H12A H 0.5399 0.2340 0.7462 0.096 Uiso 1 1 calc R U
C13 C 0.5314(4) 0.1631(10) 0.8190(3) 0.071(2) Uani 1 1 d . .
H13A H 0.4850 0.1028 0.8100 0.085 Uiso 1 1 calc R U
C14 C 0.5660(4) 0.1685(8) 0.8707(2) 0.0574(16) Uani 1 1 d . .
C15 C 0.6365(4) 0.2598(9) 0.8828(2) 0.0633(19) Uani 1 1 d . .
H15A H 0.6618 0.2647 0.9170 0.076 Uiso 1 1 calc R U
C16 C 0.6688(5) 0.3424(11) 0.8449(3) 0.074(2) Uani 1 1 d . .
H16A H 0.7161 0.4010 0.8533 0.088 Uiso 1 1 calc R U
C17 C 0.5300(4) 0.0766(8) 0.9107(3) 0.0564(16) Uani 1 1 d . .
C18 C 0.5163(4) 0.0299(8) 1.0003(3) 0.0552(15) Uani 1 1 d . .
H18A H 0.5328 -0.0745 0.9966 0.066 Uiso 1 1 calc R U
C19 C 0.5545(5) 0.0894(11) 1.0540(3) 0.083(3) Uani 1 1 d . .
H19A H 0.5342 0.0314 1.0810 0.125 Uiso 1 1 calc R U
H19B H 0.6143 0.0819 1.0568 0.125 Uiso 1 1 calc R U
H19C H 0.5389 0.1919 1.0575 0.125 Uiso 1 1 calc R U
C20 C 0.4203(4) 0.0397(8) 0.9976(2) 0.0475(14) Uani 1 1 d . .
C21 C 0.1455(4) 0.4338(8) 0.9920(2) 0.0517(15) Uani 1 1 d . .
C22 C 0.0551(4) 0.4915(9) 0.9866(2) 0.0586(16) Uani 1 1 d . .
H22A H 0.0563 0.6001 0.9912 0.070 Uiso 1 1 calc R U
C23 C 0.0122(5) 0.4223(17) 1.0304(3) 0.116(5) Uani 1 1 d . .
H23A H 0.0435 0.4457 1.0633 0.174 Uiso 1 1 calc R U
H23B H -0.0433 0.4618 1.0295 0.174 Uiso 1 1 calc R U
H23C H 0.0095 0.3160 1.0260 0.174 Uiso 1 1 calc R U
C24 C 0.0319(4) 0.5237(8) 0.8935(3) 0.0565(16) Uani 1 1 d . .
C25 C -0.0159(4) 0.4833(8) 0.8416(2) 0.0546(15) Uani 1 1 d . .
C26 C 0.0161(5) 0.5405(10) 0.7988(3) 0.070(2) Uani 1 1 d . .
H26A H 0.0649 0.5970 0.8029 0.084 Uiso 1 1 calc R U
C27 C -0.0245(5) 0.5138(13) 0.7495(3) 0.088(3) Uani 1 1 d . .
H27A H -0.0044 0.5559 0.7206 0.106 Uiso 1 1 calc R U
C28 C -0.0939(4) 0.4255(10) 0.7434(2) 0.069(2) Uani 1 1 d . .
C29 C -0.1269(4) 0.3686(9) 0.7856(3) 0.0659(19) Uani 1 1 d . .
H29A H -0.1758 0.3128 0.7813 0.079 Uiso 1 1 calc R U
C30 C -0.0859(4) 0.3960(8) 0.8349(2) 0.0549(15) Uani 1 1 d . .
H30A H -0.1063 0.3543 0.8637 0.066 Uiso 1 1 calc R U
C31 C -0.0973(4) 0.3564(10) 0.6537(2) 0.0642(19) Uani 1 1 d . .
C32 C -0.0235(4) 0.2797(11) 0.6617(3) 0.076(2) Uani 1 1 d . .
H32A H 0.0030 0.2652 0.6952 0.091 Uiso 1 1 calc R U
C33 C 0.0108(4) 0.2247(10) 0.6199(2) 0.0649(17) Uani 1 1 d . .
H33A H 0.0602 0.1703 0.6251 0.078 Uiso 1 1 calc R U
C34 C -0.0275(4) 0.2492(7) 0.5691(3) 0.0524(15) Uani 1 1 d . .
C35 C -0.1032(5) 0.3241(8) 0.5625(2) 0.0589(17) Uani 1 1 d . .
H35A H -0.1304 0.3394 0.5292 0.071 Uiso 1 1 calc R U
C36 C -0.1384(4) 0.3762(9) 0.6052(2) 0.0600(17) Uani 1 1 d . .
H36A H -0.1898 0.4245 0.6009 0.072 Uiso 1 1 calc R U
C37 C 0.0161(4) 0.1930(9) 0.5260(3) 0.0613(19) Uani 1 1 d . .
C38 C 0.0490(4) 0.2315(9) 0.4369(2) 0.0600(16) Uani 1 1 d . .
H38A H 0.0519 0.1224 0.4350 0.072 Uiso 1 1 calc R U
C39 C 0.0058(6) 0.2864(11) 0.3875(3) 0.083(3) Uani 1 1 d . .
H39A H 0.0374 0.2600 0.3597 0.125 Uiso 1 1 calc R U
H39B H -0.0487 0.2422 0.3815 0.125 Uiso 1 1 calc R U
H39C H 0.0005 0.3929 0.3890 0.125 Uiso 1 1 calc R U
C40 C 0.1368(5) 0.2907(9) 0.4477(3) 0.0630(18) Uani 1 1 d . .
C41 C 0.3362(5) 0.4831(12) 0.3796(3) 0.076(2) Uani 1 1 d . .
H41A H 0.3852 0.4757 0.4024 0.091 Uiso 1 1 calc R U
C42 C 0.3404(6) 0.4694(13) 0.3268(3) 0.090(3) Uani 1 1 d . .
H42A H 0.3914 0.4497 0.3147 0.108 Uiso 1 1 calc R U
C43 C 0.2686(5) 0.4852(10) 0.2916(2) 0.0673(19) Uani 1 1 d . .
C44 C 0.1983(5) 0.5142(10) 0.3121(3) 0.074(2) Uani 1 1 d . .
H44A H 0.1489 0.5275 0.2900 0.088 Uiso 1 1 calc R U
C45 C 0.1967(4) 0.5251(10) 0.3645(2) 0.0643(19) Uani 1 1 d . .
H45A H 0.1462 0.5464 0.3769 0.077 Uiso 1 1 calc R U
C46 C 0.2744(6) 0.4576(11) 0.2347(3) 0.085(3) Uani 1 1 d . .
H46A H 0.2318 0.5151 0.2139 0.102 Uiso 1 1 calc R U
H46B H 0.3285 0.4908 0.2263 0.102 Uiso 1 1 calc R U
C47 C 0.2636(6) 0.2985(11) 0.2217(3) 0.080(2) Uani 1 1 d . .
H47A H 0.2108 0.2650 0.2320 0.095 Uiso 1 1 calc R U
H47B H 0.3077 0.2424 0.2418 0.095 Uiso 1 1 calc R U
C48 C 0.2651(5) 0.2624(8) 0.1632(2) 0.0592(18) Uani 1 1 d . .
C49 C 0.3366(4) 0.2862(10) 0.1409(2) 0.067(2) Uani 1 1 d . .
H49A H 0.3845 0.3184 0.1614 0.080 Uiso 1 1 calc R U
C50 C 0.3387(4) 0.2634(9) 0.0888(2) 0.063(2) Uani 1 1 d . .
H50A H 0.3879 0.2803 0.0743 0.076 Uiso 1 1 calc R U
C51 C 0.2013(4) 0.1921(8) 0.0810(2) 0.0545(16) Uani 1 1 d . .
H51A H 0.1538 0.1583 0.0605 0.065 Uiso 1 1 calc R U
C52 C 0.1974(4) 0.2143(9) 0.1325(2) 0.0600(16) Uani 1 1 d . .
H52A H 0.1478 0.1963 0.1466 0.072 Uiso 1 1 calc R U
C53 C 0.2471(7) 0.6149(10) 0.5828(3) 0.115(3) Uani 1 1 d D U
H53A H 0.2500 0.7100 0.5688 0.138 Uiso 1 1 calc R U
C54 C 0.2396(8) 0.5948(11) 0.6357(3) 0.130(4) Uani 1 1 d D U
H54A H 0.2380 0.6792 0.6565 0.156 Uiso 1 1 calc R U
C55 C 0.2344(6) 0.4548(9) 0.6590(3) 0.083(2) Uani 1 1 d D U
C56 C 0.2380(8) 0.3308(11) 0.6268(3) 0.118(3) Uani 1 1 d D U
H56A H 0.2341 0.2354 0.6404 0.141 Uiso 1 1 calc R U
C57 C 0.2476(7) 0.3489(10) 0.5741(3) 0.103(3) Uani 1 1 d D U
H57A H 0.2524 0.2648 0.5537 0.124 Uiso 1 1 calc R U
C58 C 0.2281(6) 0.4346(15) 0.7151(3) 0.101(4) Uani 1 1 d . .
H58A H 0.2101 0.5283 0.7288 0.121 Uiso 1 1 calc R U
H58B H 0.1849 0.3614 0.7188 0.121 Uiso 1 1 calc R U
C59 C 0.3038(5) 0.3876(13) 0.7468(3) 0.086(3) Uani 1 1 d . .
H59A H 0.3441 0.4681 0.7478 0.103 Uiso 1 1 calc R U
H59B H 0.3270 0.3032 0.7299 0.103 Uiso 1 1 calc R U
C60 C 0.2935(5) 0.3435(11) 0.8025(2) 0.072(2) Uani 1 1 d . .
C61 C 0.2665(5) 0.4458(10) 0.8367(3) 0.0683(19) Uani 1 1 d . .
H61A H 0.2544 0.5428 0.8254 0.082 Uiso 1 1 calc R U
C62 C 0.2575(4) 0.4082(9) 0.8856(2) 0.0607(17) Uani 1 1 d . .
H62A H 0.2371 0.4792 0.9070 0.073 Uiso 1 1 calc R U
C63 C 0.3058(5) 0.1744(9) 0.8731(3) 0.0633(19) Uani 1 1 d . .
H63A H 0.3209 0.0797 0.8855 0.076 Uiso 1 1 calc R U
C64 C 0.3146(5) 0.2074(12) 0.8220(2) 0.073(2) Uani 1 1 d . .
H64A H 0.3352 0.1355 0.8009 0.088 Uiso 1 1 calc R U
N1 N 0.5139(4) 0.7060(9) 0.5421(2) 0.0754(18) Uani 1 1 d . .
H1A H 0.5591 0.6588 0.5379 0.090 Uiso 1 1 calc R U
N2 N 0.5477(3) 0.1186(7) 0.9601(2) 0.0551(13) Uani 1 1 d . .
H2B H 0.5772 0.1970 0.9680 0.066 Uiso 1 1 calc R U
N3 N 0.0085(3) 0.4573(7) 0.9366(2) 0.0583(15) Uani 1 1 d . .
H3D H -0.0329 0.3963 0.9343 0.070 Uiso 1 1 calc R U
N4 N 0.0010(4) 0.2713(8) 0.4804(2) 0.0654(16) Uani 1 1 d . .
H4A H -0.0354 0.3418 0.4771 0.079 Uiso 1 1 calc R U
N5 N 0.2646(3) 0.5065(8) 0.39875(17) 0.0539(13) Uani 1 1 d . .
N6 N 0.2703(3) 0.2168(7) 0.05871(16) 0.0469(10) Uani 1 1 d . .
N7 N 0.2499(4) 0.4894(8) 0.55183(19) 0.0698(16) Uani 1 1 d D U
N8 N 0.2768(3) 0.2707(6) 0.90531(17) 0.0480(13) Uani 1 1 d . .
O1 O 0.3122(4) 0.7848(7) 0.4777(2) 0.0913(18) Uani 1 1 d . .
O2 O 0.3719(3) 0.5636(6) 0.49119(18) 0.0646(13) Uani 1 1 d . .
O3 O 0.4272(5) 0.7908(10) 0.5969(3) 0.121(3) Uani 1 1 d . .
O4 O 0.6679(3) 0.4175(9) 0.7581(2) 0.094(2) Uani 1 1 d . .
O5 O 0.4867(3) -0.0320(6) 0.8973(2) 0.0706(13) Uani 1 1 d . .
O6 O 0.3831(3) -0.0775(6) 1.0089(2) 0.0725(14) Uani 1 1 d . .
O7 O 0.3868(2) 0.1637(5) 0.98521(14) 0.0471(10) Uani 1 1 d . .
O8 O 0.2006(3) 0.5133(6) 1.0149(2) 0.0690(13) Uani 1 1 d . .
O9 O 0.1558(3) 0.3072(6) 0.97241(15) 0.0528(10) Uani 1 1 d . .
O10 O 0.0912(3) 0.6053(7) 0.8967(2) 0.0771(15) Uani 1 1 d . .
O11 O -0.1404(3) 0.4033(9) 0.69446(17) 0.090(2) Uani 1 1 d . .
O12 O 0.0630(3) 0.0825(6) 0.5306(2) 0.0684(13) Uani 1 1 d . .
O13 O 0.1976(4) 0.2193(8) 0.4389(3) 0.105(2) Uani 1 1 d . .
O14 O 0.1434(3) 0.4263(7) 0.46388(17) 0.0640(13) Uani 1 1 d . .
O15 O 0.2217(3) -0.0289(6) 0.9751(2) 0.0621(12) Uani 1 1 d D .
H15B H 0.237(4) 0.061(2) 0.980(3) 0.093 Uiso 1 1 d D U
H15C H 0.265(3) -0.080(6) 0.984(3) 0.093 Uiso 1 1 d D U

loop_
_atom_site_aniso_label
_atom_site_aniso_U_11
_atom_site_aniso_U_22
_atom_site_aniso_U_33
_atom_site_aniso_U_23
_atom_site_aniso_U_13
_atom_site_aniso_U_12
Cu1 0.0559(5) 0.0677(7) 0.0354(4) -0.0014(4) -0.0009(3) 0.0003(5)
Cu2 0.0424(4) 0.0504(5) 0.0359(4) -0.0019(4) 0.0024(3) 0.0021(4)
C1 0.062(4) 0.072(6) 0.066(4) -0.002(4) -0.017(3) 0.006(4)
C2 0.075(5) 0.075(6) 0.100(6) 0.022(5) -0.044(5) -0.004(4)
C3 0.077(5) 0.107(8) 0.092(6) 0.037(5) -0.020(5) -0.010(5)
C4 0.071(5) 0.084(6) 0.087(5) 0.003(5) -0.030(4) -0.002(5)
C5 0.061(4) 0.082(6) 0.068(4) -0.004(4) -0.009(3) 0.005(4)
C6 0.072(5) 0.097(7) 0.101(6) 0.012(5) -0.009(5) 0.025(5)
C7 0.077(6) 0.136(9) 0.075(5) 0.025(5) 0.010(4) 0.012(6)
C8 0.048(3) 0.108(7) 0.064(4) 0.024(4) -0.005(3) -0.005(4)
C9 0.063(4) 0.133(8) 0.057(4) 0.014(5) 0.001(3) 0.031(5)
C10 0.070(5) 0.132(8) 0.056(4) 0.007(4) -0.007(3) 0.023(5)
C11 0.042(3) 0.100(6) 0.063(4) 0.019(4) 0.007(3) -0.002(4)
C12 0.055(4) 0.116(8) 0.067(4) -0.003(5) -0.006(3) 0.001(5)
C13 0.048(4) 0.094(6) 0.068(4) -0.001(4) -0.005(3) -0.011(4)
C14 0.050(3) 0.067(5) 0.057(3) -0.004(3) 0.014(3) 0.004(3)
C15 0.047(3) 0.092(6) 0.051(3) -0.003(3) 0.005(3) -0.007(3)
C16 0.054(4) 0.110(7) 0.059(4) 0.001(4) 0.011(3) -0.005(4)
C17 0.039(3) 0.060(4) 0.070(4) -0.002(3) 0.008(3) 0.001(3)
C18 0.048(3) 0.053(4) 0.064(3) 0.001(3) 0.002(3) 0.003(3)
C19 0.077(5) 0.104(7) 0.060(4) 0.004(4) -0.029(4) 0.000(5)
C20 0.042(3) 0.061(4) 0.039(2) 0.003(3) 0.005(2) 0.003(3)
C21 0.045(3) 0.064(4) 0.046(3) -0.001(3) 0.004(2) 0.004(3)
C22 0.047(3) 0.070(5) 0.057(3) -0.018(3) -0.001(3) 0.006(3)
C23 0.047(4) 0.248(15) 0.053(4) -0.019(6) 0.004(3) -0.009(6)
C24 0.049(3) 0.056(4) 0.063(4) -0.007(3) 0.001(3) 0.005(3)
C25 0.051(3) 0.057(4) 0.054(3) -0.007(3) -0.003(3) 0.003(3)
C26 0.063(4) 0.082(6) 0.063(4) 0.000(4) -0.003(3) -0.005(4)
C27 0.086(5) 0.124(8) 0.052(4) 0.010(5) 0.004(4) -0.023(6)
C28 0.056(4) 0.104(6) 0.044(3) -0.003(3) -0.005(3) 0.015(4)
C29 0.053(4) 0.080(5) 0.062(4) -0.010(4) -0.009(3) 0.001(3)
C30 0.057(4) 0.059(4) 0.047(3) -0.004(3) 0.001(3) 0.008(3)
C31 0.059(4) 0.086(6) 0.046(3) 0.001(3) -0.002(3) -0.002(4)
C32 0.053(4) 0.109(7) 0.062(4) 0.002(4) -0.010(3) 0.005(4)
C33 0.057(4) 0.078(5) 0.057(3) 0.001(4) -0.006(3) 0.007(4)
C34 0.060(4) 0.035(4) 0.062(3) 0.004(3) 0.004(3) -0.001(3)
C35 0.072(4) 0.059(4) 0.044(3) 0.011(3) 0.000(3) -0.002(3)
C36 0.053(4) 0.069(5) 0.056(3) 0.004(3) 0.000(3) 0.002(3)
C37 0.053(4) 0.072(5) 0.059(3) -0.008(3) 0.004(3) -0.011(4)
C38 0.078(4) 0.044(4) 0.058(3) -0.012(3) 0.011(3) 0.000(4)
C39 0.091(6) 0.097(7) 0.060(4) -0.007(4) -0.001(4) -0.016(5)
C40 0.070(4) 0.063(5) 0.055(3) 0.006(3) 0.004(3) 0.018(4)
C41 0.055(4) 0.118(7) 0.054(3) -0.009(4) 0.007(3) -0.007(4)
C42 0.094(6) 0.115(8) 0.067(4) -0.022(5) 0.036(4) -0.005(6)
C43 0.089(5) 0.073(5) 0.042(3) 0.000(3) 0.017(3) 0.010(4)
C44 0.087(5) 0.083(6) 0.050(3) -0.004(4) 0.002(3) 0.007(5)
C45 0.060(4) 0.094(6) 0.037(3) -0.005(3) 0.000(3) 0.007(4)
C46 0.120(7) 0.097(7) 0.042(3) -0.016(4) 0.026(4) -0.003(5)
C47 0.113(7) 0.080(6) 0.048(4) -0.002(4) 0.019(4) 0.006(5)
C48 0.078(4) 0.062(5) 0.038(3) -0.004(3) 0.011(3) -0.002(3)
C49 0.055(4) 0.105(6) 0.040(3) -0.015(3) 0.003(3) -0.008(4)
C50 0.050(3) 0.098(6) 0.042(3) -0.008(3) 0.003(2) -0.009(3)
C51 0.065(4) 0.055(4) 0.047(3) -0.001(3) 0.020(3) -0.020(3)
C52 0.069(4) 0.060(4) 0.055(3) -0.006(4) 0.021(3) -0.023(4)
C53 0.177(8) 0.105(6) 0.064(4) -0.002(5) 0.017(5) -0.002(6)
C54 0.208(11) 0.112(8) 0.068(5) -0.010(6) 0.012(6) 0.014(8)
C55 0.089(5) 0.108(6) 0.052(3) 0.002(4) 0.008(4) 0.000(5)
C56 0.159(7) 0.123(7) 0.068(4) 0.006(5) -0.003(5) -0.005(6)
C57 0.140(6) 0.101(6) 0.067(4) 0.001(4) 0.001(4) -0.005(5)
C58 0.097(6) 0.163(11) 0.042(3) 0.005(5) 0.007(4) 0.026(7)
C59 0.077(5) 0.119(8) 0.059(4) 0.017(5) -0.001(4) 0.003(5)
C60 0.060(4) 0.113(7) 0.041(3) 0.004(4) 0.001(3) 0.018(4)
C61 0.077(5) 0.072(5) 0.055(3) 0.010(3) 0.006(3) 0.006(4)
C62 0.068(4) 0.065(5) 0.049(3) 0.000(3) 0.003(3) 0.007(3)
C63 0.069(4) 0.069(5) 0.053(3) 0.004(3) 0.013(3) 0.017(4)
C64 0.080(5) 0.097(7) 0.045(3) -0.012(4) 0.011(3) 0.023(5)
N1 0.066(4) 0.077(5) 0.075(4) 0.018(4) -0.025(3) -0.001(4)
N2 0.045(3) 0.061(4) 0.060(3) -0.009(3) 0.009(2) -0.006(2)
N3 0.042(3) 0.075(4) 0.056(3) -0.003(3) -0.002(2) -0.002(3)
N4 0.060(3) 0.075(4) 0.062(3) 0.005(3) 0.012(3) 0.008(3)
N5 0.051(3) 0.072(4) 0.036(2) 0.002(3) -0.0038(19) 0.005(3)
N6 0.044(2) 0.054(3) 0.043(2) -0.002(3) 0.0070(18) -0.003(3)
N7 0.085(4) 0.082(4) 0.041(2) 0.000(3) 0.004(2) -0.009(4)
N8 0.045(3) 0.060(4) 0.039(2) 0.001(2) 0.0031(19) 0.006(2)
O1 0.074(4) 0.087(4) 0.103(4) 0.009(3) -0.027(3) 0.011(3)
O2 0.066(3) 0.068(4) 0.056(2) 0.000(2) -0.010(2) 0.002(2)
O3 0.097(5) 0.128(6) 0.132(6) 0.013(5) -0.010(4) 0.049(5)
O4 0.049(3) 0.165(7) 0.065(3) 0.039(4) -0.005(2) 0.004(3)
O5 0.063(3) 0.063(3) 0.085(3) -0.010(3) 0.005(2) -0.014(2)
O6 0.056(3) 0.072(4) 0.091(3) 0.023(3) 0.018(3) 0.000(3)
O7 0.046(2) 0.051(3) 0.0444(19) 0.0023(18) 0.0032(16) -0.0002(18)
O8 0.051(2) 0.063(3) 0.087(3) -0.007(3) -0.014(2) 0.001(2)
O9 0.042(2) 0.067(3) 0.048(2) -0.002(2) 0.0011(17) 0.007(2)
O10 0.073(3) 0.077(4) 0.080(3) -0.008(3) -0.001(3) -0.016(3)
O11 0.060(3) 0.167(6) 0.041(2) -0.006(3) -0.003(2) 0.016(3)
O12 0.072(3) 0.053(3) 0.079(3) 0.000(2) 0.005(2) 0.018(2)
O13 0.086(4) 0.081(4) 0.152(6) 0.018(5) 0.022(4) 0.026(4)
O14 0.066(3) 0.081(4) 0.044(2) -0.008(2) 0.002(2) -0.004(3)
O15 0.055(3) 0.050(3) 0.080(3) -0.002(2) 0.003(2) -0.002(2)

loop_
_atom_type_symbol
_atom_type_description
_atom_type_scat_dispersion_real
_atom_type_scat_dispersion_imag
_atom_type_scat_source
C C 0.0181 0.0091 'International Tables Vol C Tables 4.2.6.8 and 6.1.1.4'
H H 0.0000 0.0000 'International Tables Vol C Tables 4.2.6.8 and 6.1.1.4'
N N 0.0311 0.0180 'International Tables Vol C Tables 4.2.6.8 and 6.1.1.4'
O O 0.0492 0.0322 'International Tables Vol C Tables 4.2.6.8 and 6.1.1.4'
Cu Cu -1.9646 0.5888 'International Tables Vol C Tables 4.2.6.8 and 6.1.1.4'

loop_
_geom_angle_atom_site_label_1
_geom_angle_atom_site_label_2
_geom_angle_atom_site_label_3
_geom_angle
_geom_angle_site_symmetry_1
_geom_angle_site_symmetry_3
O2 Cu1 O14 175.9(2) . .
O2 Cu1 N7 88.7(2) . .
O14 Cu1 N7 88.8(2) . .
O2 Cu1 N5 91.4(2) . .
O14 Cu1 N5 91.0(2) . .
N7 Cu1 N5 178.3(3) . .
O9 Cu2 O7 171.8(2) . .
O9 Cu2 N8 89.06(18) . .
O7 Cu2 N8 86.82(18) . .
O9 Cu2 N6 90.88(18) . 1_556
O7 Cu2 N6 91.62(17) . 1_556
N8 Cu2 N6 167.5(2) . 1_556
O9 Cu2 O15 94.73(19) . .
O7 Cu2 O15 93.06(18) . .
N8 Cu2 O15 102.3(2) . .
N6 Cu2 O15 90.1(2) 1_556 .
O9 Cu2 H15B 94(3) . .
O7 Cu2 H15B 94(3) . .
N8 Cu2 H15B 106(3) . .
N6 Cu2 H15B 87(3) 1_556 .
O15 Cu2 H15B 3(3) . .
O2 C1 O1 121.8(7) . .
O2 C1 C2 119.2(7) . .
O1 C1 C2 119.0(8) . .
C3 C2 N1 110.9(8) . .
C3 C2 C1 111.7(7) . .
N1 C2 C1 109.4(7) . .
C3 C2 H2A 108.2 . .
N1 C2 H2A 108.2 . .
C1 C2 H2A 108.2 . .
C2 C3 H3A 109.5 . .
C2 C3 H3B 109.5 . .
H3A C3 H3B 109.5 . .
C2 C3 H3C 109.5 . .
H3A C3 H3C 109.5 . .
H3B C3 H3C 109.5 . .
O3 C4 N1 123.3(8) . .
O3 C4 C5 117.8(9) . .
N1 C4 C5 118.9(8) . .
C10 C5 C6 118.7(8) . .
C10 C5 C4 123.7(8) . .
C6 C5 C4 117.6(8) . .
C5 C6 C7 119.2(9) . .
C5 C6 H6A 120.4 . .
C7 C6 H6A 120.4 . .
C8 C7 C6 120.6(8) . .
C8 C7 H7A 119.7 . .
C6 C7 H7A 119.7 . .
C7 C8 C9 119.9(7) . .
C7 C8 O4 122.3(7) . .
C9 C8 O4 117.3(7) . .
C8 C9 C10 118.3(8) . .
C8 C9 H9A 120.8 . .
C10 C9 H9A 120.8 . .
C5 C10 C9 123.1(8) . .
C5 C10 H10A 118.4 . .
C9 C10 H10A 118.4 . .
O4 C11 C12 124.0(7) . .
O4 C11 C16 115.2(7) . .
C12 C11 C16 120.3(7) . .
C11 C12 C13 119.4(7) . .
C11 C12 H12A 120.3 . .
C13 C12 H12A 120.3 . .
C12 C13 C14 122.6(7) . .
C12 C13 H13A 118.7 . .
C14 C13 H13A 118.7 . .
C13 C14 C15 117.1(6) . .
C13 C14 C17 120.3(7) . .
C15 C14 C17 122.5(6) . .
C16 C15 C14 121.1(6) . .
C16 C15 H15A 119.4 . .
C14 C15 H15A 119.4 . .
C15 C16 C11 119.2(7) . .
C15 C16 H16A 120.4 . .
C11 C16 H16A 120.4 . .
O5 C17 N2 123.1(7) . .
O5 C17 C14 119.9(6) . .
N2 C17 C14 117.0(6) . .
N2 C18 C20 111.7(5) . .
N2 C18 C19 108.7(6) . .
C20 C18 C19 108.2(6) . .
N2 C18 H18A 109.4 . .
C20 C18 H18A 109.4 . .
C19 C18 H18A 109.4 . .
C18 C19 H19A 109.5 . .
C18 C19 H19B 109.5 . .
H19A C19 H19B 109.5 . .
C18 C19 H19C 109.5 . .
H19A C19 H19C 109.5 . .
H19B C19 H19C 109.5 . .
O6 C20 O7 126.3(6) . .
O6 C20 C18 116.4(6) . .
O7 C20 C18 117.4(6) . .
O8 C21 O9 126.3(6) . .
O8 C21 C22 118.0(6) . .
O9 C21 C22 115.8(6) . .
N3 C22 C23 110.3(6) . .
N3 C22 C21 113.2(5) . .
C23 C22 C21 107.7(6) . .
N3 C22 H22A 108.5 . .
C23 C22 H22A 108.5 . .
C21 C22 H22A 108.5 . .
C22 C23 H23A 109.5 . .
C22 C23 H23B 109.5 . .
H23A C23 H23B 109.5 . .
C22 C23 H23C 109.5 . .
H23A C23 H23C 109.5 . .
H23B C23 H23C 109.5 . .
O10 C24 N3 120.6(6) . .
O10 C24 C25 121.6(7) . .
N3 C24 C25 117.7(6) . .
C30 C25 C26 119.6(6) . .
C30 C25 C24 125.1(6) . .
C26 C25 C24 115.3(6) . .
C25 C26 C27 119.8(7) . .
C25 C26 H26A 120.1 . .
C27 C26 H26A 120.1 . .
C28 C27 C26 119.9(7) . .
C28 C27 H27A 120.1 . .
C26 C27 H27A 120.1 . .
C27 C28 C29 121.0(6) . .
C27 C28 O11 121.8(7) . .
C29 C28 O11 116.7(7) . .
C28 C29 C30 118.8(7) . .
C28 C29 H29A 120.6 . .
C30 C29 H29A 120.6 . .
C25 C30 C29 120.9(7) . .
C25 C30 H30A 119.6 . .
C29 C30 H30A 119.6 . .
C36 C31 C32 121.7(7) . .
C36 C31 O11 115.3(6) . .
C32 C31 O11 122.6(6) . .
C33 C32 C31 119.2(6) . .
C33 C32 H32A 120.4 . .
C31 C32 H32A 120.4 . .
C32 C33 C34 120.9(7) . .
C32 C33 H33A 119.5 . .
C34 C33 H33A 119.5 . .
C35 C34 C33 118.3(6) . .
C35 C34 C37 124.3(6) . .
C33 C34 C37 117.4(6) . .
C36 C35 C34 120.2(6) . .
C36 C35 H35A 119.9 . .
C34 C35 H35A 119.9 . .
C31 C36 C35 119.5(7) . .
C31 C36 H36A 120.2 . .
C35 C36 H36A 120.2 . .
O12 C37 N4 122.3(6) . .
O12 C37 C34 122.6(6) . .
N4 C37 C34 115.1(7) . .
C39 C38 N4 110.2(7) . .
C39 C38 C40 112.5(7) . .
N4 C38 C40 109.6(5) . .
C39 C38 H38A 108.1 . .
N4 C38 H38A 108.1 . .
C40 C38 H38A 108.1 . .
C38 C39 H39A 109.5 . .
C38 C39 H39B 109.5 . .
H39A C39 H39B 109.5 . .
C38 C39 H39C 109.5 . .
H39A C39 H39C 109.5 . .
H39B C39 H39C 109.5 . .
O13 C40 O14 121.5(8) . .
O13 C40 C38 122.7(8) . .
O14 C40 C38 115.7(6) . .
N5 C41 C42 122.1(7) . .
N5 C41 H41A 119.0 . .
C42 C41 H41A 119.0 . .
C41 C42 C43 120.3(8) . .
C41 C42 H42A 119.9 . .
C43 C42 H42A 119.9 . .
C44 C43 C42 116.0(6) . .
C44 C43 C46 125.2(7) . .
C42 C43 C46 118.6(7) . .
C43 C44 C45 121.8(7) . .
C43 C44 H44A 119.1 . .
C45 C44 H44A 119.1 . .
N5 C45 C44 122.8(7) . .
N5 C45 H45A 118.6 . .
C44 C45 H45A 118.6 . .
C47 C46 C43 111.3(7) . .
C47 C46 H46A 109.4 . .
C43 C46 H46A 109.4 . .
C47 C46 H46B 109.4 . .
C43 C46 H46B 109.4 . .
H46A C46 H46B 108.0 . .
C46 C47 C48 114.2(6) . .
C46 C47 H47A 108.7 . .
C48 C47 H47A 108.7 . .
C46 C47 H47B 108.7 . .
C48 C47 H47B 108.7 . .
H47A C47 H47B 107.6 . .
C52 C48 C49 117.9(6) . .
C52 C48 C47 122.6(7) . .
C49 C48 C47 119.4(6) . .
C50 C49 C48 121.0(6) . .
C50 C49 H49A 119.5 . .
C48 C49 H49A 119.5 . .
N6 C50 C49 120.3(6) . .
N6 C50 H50A 119.9 . .
C49 C50 H50A 119.9 . .
N6 C51 C52 122.8(6) . .
N6 C51 H51A 118.6 . .
C52 C51 H51A 118.6 . .
C48 C52 C51 119.9(6) . .
C48 C52 H52A 120.0 . .
C51 C52 H52A 120.0 . .
N7 C53 C54 118.3(8) . .
N7 C53 H53A 120.8 . .
C54 C53 H53A 120.8 . .
C55 C54 C53 123.6(9) . .
C55 C54 H54A 118.2 . .
C53 C54 H54A 118.2 . .
C56 C55 C54 116.6(8) . .
C56 C55 C58 120.1(8) . .
C54 C55 C58 123.2(8) . .
C55 C56 C57 120.5(9) . .
C55 C56 H56A 119.7 . .
C57 C56 H56A 119.7 . .
N7 C57 C56 121.5(8) . .
N7 C57 H57A 119.3 . .
C56 C57 H57A 119.3 . .
C59 C58 C55 116.2(8) . .
C59 C58 H58A 108.2 . .
C55 C58 H58A 108.2 . .
C59 C58 H58B 108.2 . .
C55 C58 H58B 108.2 . .
H58A C58 H58B 107.4 . .
C58 C59 C60 115.7(7) . .
C58 C59 H59A 108.4 . .
C60 C59 H59A 108.4 . .
C58 C59 H59B 108.4 . .
C60 C59 H59B 108.4 . .
H59A C59 H59B 107.4 . .
C64 C60 C61 116.4(6) . .
C64 C60 C59 122.6(8) . .
C61 C60 C59 120.8(8) . .
C62 C61 C60 121.3(8) . .
C62 C61 H61A 119.4 . .
C60 C61 H61A 119.4 . .
C61 C62 N8 122.7(7) . .
C61 C62 H62A 118.7 . .
N8 C62 H62A 118.7 . .
N8 C63 C64 123.3(7) . .
N8 C63 H63A 118.3 . .
C64 C63 H63A 118.3 . .
C60 C64 C63 120.2(7) . .
C60 C64 H64A 119.9 . .
C63 C64 H64A 119.9 . .
C4 N1 C2 119.5(8) . .
C4 N1 H1A 120.2 . .
C2 N1 H1A 120.3 . .
C17 N2 C18 118.9(6) . .
C17 N2 H2B 120.6 . .
C18 N2 H2B 120.6 . .
C24 N3 C22 118.5(6) . .
C24 N3 H3D 120.7 . .
C22 N3 H3D 120.7 . .
C37 N4 C38 118.4(6) . .
C37 N4 H4A 120.8 . .
C38 N4 H4A 120.8 . .
C41 N5 C45 116.9(5) . .
C41 N5 Cu1 121.8(4) . .
C45 N5 Cu1 121.2(4) . .
C51 N6 C50 118.1(5) . .
C51 N6 Cu2 121.6(4) . 1_554
C50 N6 Cu2 119.4(4) . 1_554
C53 N7 C57 119.4(6) . .
C53 N7 Cu1 122.7(5) . .
C57 N7 Cu1 117.9(5) . .
C63 N8 C62 116.0(5) . .
C63 N8 Cu2 122.4(5) . .
C62 N8 Cu2 121.5(4) . .
C1 O2 Cu1 110.3(5) . .
C11 O4 C8 119.6(6) . .
C20 O7 Cu2 129.3(4) . .
C21 O9 Cu2 118.4(4) . .
C31 O11 C28 117.6(5) . .
C40 O14 Cu1 114.8(5) . .
Cu2 O15 H15B 6(6) . .
Cu2 O15 H15C 104(5) . .
H15B O15 H15C 104.1(10) . .

loop_
_geom_bond_atom_site_label_1
_geom_bond_atom_site_label_2
_geom_bond_distance
_geom_bond_site_symmetry_2
Cu1 O2 1.935(5) .
Cu1 O14 1.937(5) .
Cu1 N7 1.986(5) .
Cu1 N5 2.020(5) .
Cu2 O9 1.958(4) .
Cu2 O7 1.969(4) .
Cu2 N8 2.010(5) .
Cu2 N6 2.033(4) 1_556
Cu2 O15 2.365(5) .
Cu2 H15B 1.523(18) .
C1 O2 1.248(10) .
C1 O1 1.287(9) .
C1 C2 1.526(11) .
C2 C3 1.486(13) .
C2 N1 1.483(9) .
C2 H2A 0.9800 .
C3 H3A 0.9600 .
C3 H3B 0.9600 .
C3 H3C 0.9600 .
C4 O3 1.252(11) .
C4 N1 1.294(11) .
C4 C5 1.542(11) .
C5 C10 1.325(11) .
C5 C6 1.371(12) .
C6 C7 1.378(12) .
C6 H6A 0.9300 .
C7 C8 1.361(12) .
C7 H7A 0.9300 .
C8 C9 1.348(10) .
C8 O4 1.374(8) .
C9 C10 1.374(11) .
C9 H9A 0.9300 .
C10 H10A 0.9300 .
C11 O4 1.373(9) .
C11 C12 1.368(11) .
C11 C16 1.406(10) .
C12 C13 1.374(11) .
C12 H12A 0.9300 .
C13 C14 1.391(9) .
C13 H13A 0.9300 .
C14 C15 1.406(9) .
C14 C17 1.493(10) .
C15 C16 1.381(10) .
C15 H15A 0.9300 .
C16 H16A 0.9300 .
C17 O5 1.223(8) .
C17 N2 1.333(8) .
C18 N2 1.449(9) .
C18 C20 1.542(8) .
C18 C19 1.548(9) .
C18 H18A 0.9800 .
C19 H19A 0.9600 .
C19 H19B 0.9600 .
C19 H19C 0.9600 .
C20 O6 1.262(8) .
C20 O7 1.261(7) .
C21 O8 1.235(8) .
C21 O9 1.262(8) .
C21 C22 1.538(8) .
C22 N3 1.452(7) .
C22 C23 1.528(12) .
C22 H22A 0.9800 .
C23 H23A 0.9600 .
C23 H23B 0.9600 .
C23 H23C 0.9600 .
C24 O10 1.198(8) .
C24 N3 1.357(9) .
C24 C25 1.514(8) .
C25 C30 1.367(9) .
C25 C26 1.378(10) .
C26 C27 1.385(10) .
C26 H26A 0.9300 .
C27 C28 1.364(12) .
C27 H27A 0.9300 .
C28 C29 1.369(10) .
C28 O11 1.409(7) .
C29 C30 1.389(8) .
C29 H29A 0.9300 .
C30 H30A 0.9300 .
C31 C36 1.361(9) .
C31 C32 1.368(10) .
C31 O11 1.396(8) .
C32 C33 1.365(10) .
C32 H32A 0.9300 .
C33 C34 1.403(8) .
C33 H33A 0.9300 .
C34 C35 1.385(9) .
C34 C37 1.476(9) .
C35 C36 1.386(9) .
C35 H35A 0.9300 .
C36 H36A 0.9300 .
C37 O12 1.243(9) .
C37 N4 1.371(9) .
C38 C39 1.468(10) .
C38 N4 1.486(8) .
C38 C40 1.506(10) .
C38 H38A 0.9800 .
C39 H39A 0.9600 .
C39 H39B 0.9600 .
C39 H39C 0.9600 .
C40 O13 1.215(9) .
C40 O14 1.286(9) .
C41 N5 1.327(8) .
C41 C42 1.383(10) .
C41 H41A 0.9300 .
C42 C43 1.394(12) .
C42 H42A 0.9300 .
C43 C44 1.333(10) .
C43 C46 1.509(8) .
C44 C45 1.365(8) .
C44 H44A 0.9300 .
C45 N5 1.336(8) .
C45 H45A 0.9300 .
C46 C47 1.471(13) .
C46 H46A 0.9700 .
C46 H46B 0.9700 .
C47 C48 1.553(8) .
C47 H47A 0.9700 .
C47 H47B 0.9700 .
C48 C52 1.342(9) .
C48 C49 1.366(10) .
C49 C50 1.370(8) .
C49 H49A 0.9300 .
C50 N6 1.341(7) .
C50 H50A 0.9300 .
C51 N6 1.331(7) .
C51 C52 1.359(8) .
C51 H51A 0.9300 .
C52 H52A 0.9300 .
C53 N7 1.386(6) .
C53 C54 1.402(6) .
C53 H53A 0.9300 .
C54 C55 1.399(6) .
C54 H54A 0.9300 .
C55 C56 1.395(6) .
C55 C58 1.479(10) .
C56 C57 1.401(6) .
C56 H56A 0.9300 .
C57 N7 1.388(6) .
C57 H57A 0.9300 .
C58 C59 1.450(11) .
C58 H58A 0.9700 .
C58 H58B 0.9700 .
C59 C60 1.525(10) .
C59 H59A 0.9700 .
C59 H59B 0.9700 .
C60 C64 1.348(13) .
C60 C61 1.381(11) .
C61 C62 1.338(9) .
C61 H61A 0.9300 .
C62 N8 1.356(9) .
C62 H62A 0.9300 .
C63 N8 1.324(8) .
C63 C64 1.380(9) .
C63 H63A 0.9300 .
C64 H64A 0.9300 .
N1 H1A 0.8600 .
N2 H2B 0.8600 .
N3 H3D 0.8600 .
N4 H4A 0.8600 .
N6 Cu2 2.032(4) 1_554
O15 H15B 0.850(6) .
O15 H15C 0.850(6) .

loop_
_platon_squeeze_void_nr
_platon_squeeze_void_average_x
_platon_squeeze_void_average_y
_platon_squeeze_void_average_z
_platon_squeeze_void_volume
_platon_squeeze_void_count_electrons
_platon_squeeze_void_content
1 0.202 -0.037 0.763 493 122 ' '
2 0.797 0.463 0.237 493 122 ' '
3 0.171 0.198 0.329 13 -1 ' '
4 0.829 0.698 0.671 13 -1 ' '
